data_4029357
loop_
_publ_author_name
'Allu, Srinivasarao'
'Swamy, K. C. Kumara'

_publ_section_title
;
 Ruthenium-Catalyzed Synthesis of Isoquinolones with 8-Aminoquinoline as a
 Bidentate Directing Group in C-H Functionalization.
;
_journal_issue 9
_journal_name_full 'The Journal of organic chemistry'
_journal_page_first 3963
_journal_page_last 3972
_journal_paper_doi 10.1021/jo500424p
_journal_volume 79
_journal_year 2014
_chemical_formula_sum 'C22 H20 N2 O'
_chemical_formula_weight 328.40
_chemical_name_systematic
; 
 ? 
;
_space_group_IT_number 14
_symmetry_cell_setting monoclinic
_symmetry_space_group_name_Hall '-P 2ybc'
_symmetry_space_group_name_H-M 'P 1 21/c 1'
_atom_sites_solution_hydrogens geom
_atom_sites_solution_primary direct
_atom_sites_solution_secondary difmap
_audit_creation_method SHELXL-97
_cell_angle_alpha 90.00
_cell_angle_beta 100.348(9)
_cell_angle_gamma 90.00
_cell_formula_units_Z 4
_cell_length_a 13.1006(16)
_cell_length_b 14.6841(17)
_cell_length_c 8.7923(8)
_cell_measurement_reflns_used 1490
_cell_measurement_temperature 293(2)
_cell_measurement_theta_max 26.0520
_cell_measurement_theta_min 3.8480
_cell_volume 1663.9(3)
_computing_cell_refinement 'CrysAlisPro, Oxford Diffraction Ltd.'
_computing_data_collection 'CrysAlisPro, Oxford Diffraction Ltd.'
_computing_data_reduction 'CrysAlisPro, Oxford Diffraction Ltd.'
_computing_structure_refinement 'SHELXL-97 (Sheldrick, 1997)'
_computing_structure_solution 'SHELXS-97 (Sheldrick, 1990)'
_diffrn_ambient_temperature 293(2)
_diffrn_measured_fraction_theta_full 0.999
_diffrn_measured_fraction_theta_max 0.999
_diffrn_measurement_device_type 'Xcalibur, Eos, Gemini'
_diffrn_measurement_method '\w scans'
_diffrn_radiation_monochromator graphite
_diffrn_radiation_source 'fine-focus sealed tube'
_diffrn_radiation_type MoK\a
_diffrn_radiation_wavelength 0.71073
_diffrn_reflns_av_R_equivalents 0.0271
_diffrn_reflns_av_sigmaI/netI 0.0432
_diffrn_reflns_limit_h_max 6
_diffrn_reflns_limit_h_min -15
_diffrn_reflns_limit_k_max 17
_diffrn_reflns_limit_k_min -16
_diffrn_reflns_limit_l_max 10
_diffrn_reflns_limit_l_min -10
_diffrn_reflns_number 6372
_diffrn_reflns_theta_full 25.00
_diffrn_reflns_theta_max 25.00
_diffrn_reflns_theta_min 2.77
_diffrn_standards_decay_% none
_diffrn_standards_interval_count 'not applicable'
_diffrn_standards_interval_time 'not applicable'
_diffrn_standards_number 'not applicable'
_exptl_absorpt_coefficient_mu 0.081
_exptl_absorpt_correction_T_max 0.9869
_exptl_absorpt_correction_T_min 0.9826
_exptl_absorpt_correction_type multi-scan
_exptl_absorpt_process_details 'CrysAlisPro, Oxford Diffraction Ltd.'
_exptl_crystal_colour colorless
_exptl_crystal_density_diffrn 1.311
_exptl_crystal_density_method 'not measured'
_exptl_crystal_description needle
_exptl_crystal_F_000 696
_exptl_crystal_size_max 0.24
_exptl_crystal_size_mid 0.20
_exptl_crystal_size_min 0.18
_refine_diff_density_max 0.124
_refine_diff_density_min -0.189
_refine_diff_density_rms 0.037
_refine_ls_extinction_method none
_refine_ls_goodness_of_fit_ref 1.013
_refine_ls_hydrogen_treatment constr
_refine_ls_matrix_type full
_refine_ls_number_parameters 228
_refine_ls_number_reflns 2941
_refine_ls_number_restraints 0
_refine_ls_restrained_S_all 1.013
_refine_ls_R_factor_all 0.0782
_refine_ls_R_factor_gt 0.0464
_refine_ls_shift/su_max 0.000
_refine_ls_shift/su_mean 0.000
_refine_ls_structure_factor_coef Fsqd
_refine_ls_weighting_details 'calc w=1/[\s^2^(Fo^2^)+(0.0537P)^2^+0.0000P] where P=(Fo^2^+2Fc^2^)/3'
_refine_ls_weighting_scheme calc
_refine_ls_wR_factor_gt 0.1039
_refine_ls_wR_factor_ref 0.1201
_reflns_number_gt 1930
_reflns_number_total 2941
_reflns_threshold_expression >2sigma(I)
_cod_data_source_file jo500424p_si_002.cif
_cod_data_source_block compd13
_cod_depositor_comments 'Adding full bibliography for 4029356--4029360.cif.'
_cod_original_sg_symbol_H-M 'P 2(1)/c'
_cod_database_code 4029357

loop_
_symmetry_equiv_pos_as_xyz
'x, y, z'
'-x, y+1/2, -z+1/2'
'-x, -y, -z'
'x, -y-1/2, z-1/2'

loop_
_atom_site_label
_atom_site_type_symbol
_atom_site_fract_x
_atom_site_fract_y
_atom_site_fract_z
_atom_site_U_iso_or_equiv
_atom_site_adp_type
_atom_site_occupancy
_atom_site_symmetry_multiplicity
_atom_site_calc_flag
_atom_site_refinement_flags
N2 N 0.78739(11) 0.01095(10) 0.57668(15) 0.0434(4) Uani 1 1 d .
C17 C 0.62508(14) 0.01270(12) 0.40349(19) 0.0403(4) Uani 1 1 d .
C16 C 0.64439(14) -0.07974(12) 0.36230(18) 0.0397(4) Uani 1 1 d .
C18 C 0.69583(14) 0.05514(12) 0.50955(18) 0.0409(5) Uani 1 1 d .
C11 C 0.73348(14) -0.12405(12) 0.43389(18) 0.0418(5) Uani 1 1 d .
O1 O 0.88918(12) -0.11366(10) 0.61423(16) 0.0690(4) Uani 1 1 d .
C7 C 0.86012(14) 0.05608(13) 0.6943(2) 0.0454(5) Uani 1 1 d .
N1 N 0.77008(12) -0.00715(11) 0.88029(16) 0.0521(4) Uani 1 1 d .
C15 C 0.57638(16) -0.12856(13) 0.2506(2) 0.0531(5) Uani 1 1 d .
H15 H 0.5153 -0.1011 0.2014 0.064 Uiso 1 1 calc R
C10 C 0.80972(16) -0.07822(13) 0.5477(2) 0.0469(5) Uani 1 1 d .
C8 C 0.84776(14) 0.04683(12) 0.84890(19) 0.0430(5) Uani 1 1 d .
C19 C 0.52819(16) 0.05846(13) 0.3250(2) 0.0522(5) Uani 1 1 d .
H19A H 0.5128 0.1086 0.3890 0.063 Uiso 1 1 calc R
H19B H 0.4712 0.0155 0.3162 0.063 Uiso 1 1 calc R
C9 C 0.91580(14) 0.09286(13) 0.9638(2) 0.0489(5) Uani 1 1 d .
C12 C 0.75196(17) -0.21415(13) 0.3967(2) 0.0539(5) Uani 1 1 d .
H12 H 0.8109 -0.2438 0.4481 0.065 Uiso 1 1 calc R
C13 C 0.68512(19) -0.25884(14) 0.2866(2) 0.0613(6) Uani 1 1 d .
H13 H 0.6984 -0.3187 0.2613 0.074 Uiso 1 1 calc R
C14 C 0.59788(19) -0.21522(14) 0.2128(2) 0.0624(6) Uani 1 1 d .
H14 H 0.5526 -0.2454 0.1355 0.075 Uiso 1 1 calc R
C1 C 0.76266(18) -0.01504(15) 1.0256(2) 0.0640(6) Uani 1 1 d .
H1 H 0.7108 -0.0528 1.0494 0.077 Uiso 1 1 calc R
C21 C 0.68311(17) 0.15071(12) 0.5615(2) 0.0571(6) Uani 1 1 d .
H21A H 0.6103 0.1609 0.5643 0.068 Uiso 1 1 calc R
H21B H 0.7212 0.1573 0.6663 0.068 Uiso 1 1 calc R
C3 C 0.90216(17) 0.08179(15) 1.1170(2) 0.0618(6) Uani 1 1 d .
H3 H 0.9458 0.1114 1.1970 0.074 Uiso 1 1 calc R
C20 C 0.53425(18) 0.09443(15) 0.1662(2) 0.0651(6) Uani 1 1 d .
H20A H 0.5868 0.1406 0.1745 0.098 Uiso 1 1 calc R
H20B H 0.4685 0.1200 0.1203 0.098 Uiso 1 1 calc R
H20C H 0.5514 0.0456 0.1027 0.098 Uiso 1 1 calc R
C2 C 0.82575(19) 0.02823(16) 1.1469(2) 0.0683(6) Uani 1 1 d .
H2 H 0.8152 0.0202 1.2479 0.082 Uiso 1 1 calc R
C5 C 1.00428(19) 0.15417(16) 0.7732(3) 0.0749(7) Uani 1 1 d .
H5 H 1.0567 0.1904 0.7469 0.090 Uiso 1 1 calc R
C4 C 0.99325(17) 0.14735(15) 0.9216(3) 0.0676(6) Uani 1 1 d .
H4 H 1.0378 0.1794 0.9972 0.081 Uiso 1 1 calc R
C6 C 0.93745(17) 0.10717(15) 0.6579(2) 0.0630(6) Uani 1 1 d .
H6 H 0.9465 0.1112 0.5555 0.076 Uiso 1 1 calc R
C22 C 0.7187(2) 0.22270(14) 0.4637(3) 0.0835(8) Uani 1 1 d .
H22A H 0.7909 0.2138 0.4603 0.125 Uiso 1 1 calc R
H22B H 0.7093 0.2815 0.5069 0.125 Uiso 1 1 calc R
H22C H 0.6790 0.2193 0.3609 0.125 Uiso 1 1 calc R

loop_
_atom_site_aniso_label
_atom_site_aniso_U_11
_atom_site_aniso_U_22
_atom_site_aniso_U_33
_atom_site_aniso_U_23
_atom_site_aniso_U_13
_atom_site_aniso_U_12
N2 0.0473(10) 0.0485(10) 0.0333(8) -0.0019(7) 0.0044(7) -0.0008(8)
C17 0.0439(11) 0.0404(11) 0.0368(9) 0.0038(8) 0.0080(8) 0.0016(9)
C16 0.0442(11) 0.0418(11) 0.0343(9) 0.0058(8) 0.0098(8) -0.0030(9)
C18 0.0473(12) 0.0420(11) 0.0347(9) 0.0026(8) 0.0107(9) 0.0030(9)
C11 0.0459(12) 0.0437(12) 0.0376(10) 0.0044(8) 0.0122(9) 0.0022(9)
O1 0.0550(10) 0.0724(10) 0.0719(9) -0.0017(7) -0.0094(8) 0.0156(8)
C7 0.0429(12) 0.0516(12) 0.0408(10) 0.0008(9) 0.0051(9) -0.0036(9)
N1 0.0511(10) 0.0600(11) 0.0452(9) 0.0014(8) 0.0081(8) -0.0124(8)
C15 0.0558(14) 0.0482(13) 0.0523(11) 0.0061(10) 0.0014(10) -0.0089(10)
C10 0.0462(13) 0.0535(13) 0.0407(10) 0.0032(9) 0.0073(9) 0.0041(10)
C8 0.0405(11) 0.0470(11) 0.0405(10) 0.0004(8) 0.0045(8) -0.0026(9)
C19 0.0528(13) 0.0509(12) 0.0515(11) 0.0018(9) 0.0055(9) 0.0075(10)
C9 0.0423(12) 0.0538(12) 0.0479(11) -0.0060(9) 0.0004(9) -0.0030(10)
C12 0.0595(14) 0.0471(12) 0.0577(12) 0.0025(10) 0.0172(11) 0.0101(10)
C13 0.0825(18) 0.0419(12) 0.0619(13) -0.0070(11) 0.0197(12) -0.0014(12)
C14 0.0805(18) 0.0465(13) 0.0572(13) -0.0032(11) 0.0046(12) -0.0135(12)
C1 0.0649(15) 0.0804(16) 0.0487(12) 0.0075(11) 0.0151(11) -0.0153(12)
C21 0.0656(15) 0.0510(12) 0.0525(12) -0.0063(10) 0.0050(10) 0.0041(11)
C3 0.0600(15) 0.0791(16) 0.0409(12) -0.0111(10) -0.0052(10) 0.0051(13)
C20 0.0745(16) 0.0630(14) 0.0518(12) 0.0052(10) -0.0050(11) 0.0132(12)
C2 0.0746(17) 0.0891(17) 0.0416(12) 0.0041(12) 0.0112(11) -0.0031(14)
C5 0.0581(15) 0.0823(17) 0.0861(17) 0.0004(13) 0.0175(13) -0.0295(13)
C4 0.0510(14) 0.0773(16) 0.0716(15) -0.0152(12) 0.0028(11) -0.0194(12)
C6 0.0606(15) 0.0753(15) 0.0563(13) 0.0048(11) 0.0188(11) -0.0151(13)
C22 0.108(2) 0.0505(14) 0.0903(17) -0.0001(13) 0.0128(15) -0.0112(14)

loop_
_atom_type_symbol
_atom_type_description
_atom_type_scat_dispersion_real
_atom_type_scat_dispersion_imag
_atom_type_scat_source
C C 0.0033 0.0016 'International Tables Vol C Tables 4.2.6.8 and 6.1.1.4'
H H 0.0000 0.0000 'International Tables Vol C Tables 4.2.6.8 and 6.1.1.4'
N N 0.0061 0.0033 'International Tables Vol C Tables 4.2.6.8 and 6.1.1.4'
O O 0.0106 0.0060 'International Tables Vol C Tables 4.2.6.8 and 6.1.1.4'

loop_
_geom_angle_atom_site_label_1
_geom_angle_atom_site_label_2
_geom_angle_atom_site_label_3
_geom_angle
C10 N2 C18 123.97(16)
C10 N2 C7 115.90(16)
C18 N2 C7 119.86(15)
C18 C17 C16 118.78(17)
C18 C17 C19 122.39(16)
C16 C17 C19 118.81(16)
C11 C16 C15 117.18(16)
C11 C16 C17 120.05(16)
C15 C16 C17 122.77(17)
C17 C18 N2 120.68(16)
C17 C18 C21 123.14(17)
N2 C18 C21 116.18(16)
C16 C11 C12 120.45(17)
C16 C11 C10 121.11(16)
C12 C11 C10 118.44(17)
C6 C7 C8 120.50(18)
C6 C7 N2 121.10(17)
C8 C7 N2 118.39(15)
C1 N1 C8 116.23(17)
C14 C15 C16 121.2(2)
C14 C15 H15 119.4
C16 C15 H15 119.4
O1 C10 N2 120.72(18)
O1 C10 C11 123.97(18)
N2 C10 C11 115.31(17)
N1 C8 C9 122.71(16)
N1 C8 C7 118.34(16)
C9 C8 C7 118.95(17)
C17 C19 C20 113.86(16)
C17 C19 H19A 108.8
C20 C19 H19A 108.8
C17 C19 H19B 108.8
C20 C19 H19B 108.8
H19A C19 H19B 107.7
C4 C9 C8 119.08(18)
C4 C9 C3 123.21(19)
C8 C9 C3 117.71(18)
C13 C12 C11 120.7(2)
C13 C12 H12 119.6
C11 C12 H12 119.6
C12 C13 C14 119.38(19)
C12 C13 H13 120.3
C14 C13 H13 120.3
C15 C14 C13 121.0(2)
C15 C14 H14 119.5
C13 C14 H14 119.5
N1 C1 C2 125.2(2)
N1 C1 H1 117.4
C2 C1 H1 117.4
C22 C21 C18 115.22(17)
C22 C21 H21A 108.5
C18 C21 H21A 108.5
C22 C21 H21B 108.5
C18 C21 H21B 108.5
H21A C21 H21B 107.5
C2 C3 C9 119.2(2)
C2 C3 H3 120.4
C9 C3 H3 120.4
C19 C20 H20A 109.5
C19 C20 H20B 109.5
H20A C20 H20B 109.5
C19 C20 H20C 109.5
H20A C20 H20C 109.5
H20B C20 H20C 109.5
C3 C2 C1 118.96(19)
C3 C2 H2 120.5
C1 C2 H2 120.5
C4 C5 C6 120.4(2)
C4 C5 H5 119.8
C6 C5 H5 119.8
C5 C4 C9 120.8(2)
C5 C4 H4 119.6
C9 C4 H4 119.6
C7 C6 C5 120.22(19)
C7 C6 H6 119.9
C5 C6 H6 119.9
C21 C22 H22A 109.5
C21 C22 H22B 109.5
H22A C22 H22B 109.5
C21 C22 H22C 109.5
H22A C22 H22C 109.5
H22B C22 H22C 109.5

loop_
_geom_bond_atom_site_label_1
_geom_bond_atom_site_label_2
_geom_bond_distance
N2 C10 1.375(2)
N2 C18 1.398(2)
N2 C7 1.436(2)
C17 C18 1.344(2)
C17 C16 1.439(2)
C17 C19 1.491(2)
C16 C11 1.385(2)
C16 C15 1.399(2)
C18 C21 1.494(2)
C11 C12 1.394(2)
C11 C10 1.447(2)
O1 C10 1.216(2)
C7 C6 1.345(3)
C7 C8 1.404(2)
N1 C1 1.304(2)
N1 C8 1.357(2)
C15 C14 1.358(3)
C15 H15 0.9300
C8 C9 1.396(2)
C19 C20 1.508(2)
C19 H19A 0.9700
C19 H19B 0.9700
C9 C4 1.394(3)
C9 C3 1.399(2)
C12 C13 1.353(3)
C12 H12 0.9300
C13 C14 1.368(3)
C13 H13 0.9300
C14 H14 0.9300
C1 C2 1.381(3)
C1 H1 0.9300
C21 C22 1.490(3)
C21 H21A 0.9700
C21 H21B 0.9700
C3 C2 1.336(3)
C3 H3 0.9300
C20 H20A 0.9600
C20 H20B 0.9600
C20 H20C 0.9600
C2 H2 0.9300
C5 C4 1.343(3)
C5 C6 1.397(3)
C5 H5 0.9300
C4 H4 0.9300
C6 H6 0.9300
C22 H22A 0.9600
C22 H22B 0.9600
C22 H22C 0.9600
